data_4300929
loop_
_publ_author_name
'Dohyun Moon'
'Myoung Soo Lah'

_publ_contact_author
; 

     Myoung Soo Lah

     Department of Chemistry

     College of Science and Technology, Hanyang University

     1271 Sa-1-dong, Ansan, Kyunggi-do 426-791, Korea

;
_publ_contact_author_email mslah@hanyang.ac.kr
_publ_contact_author_fax '82 (31) 407 3863'
_publ_contact_author_phone '82 (31) 400 5496'
_publ_section_title
;

Size and Shape Selectivity of Host Networks Built Based on Tunable

Secondary Building Units

;
_journal_name_full 'Inorganic Chemistry'
_journal_page_first 1934
_journal_page_last 1940
_journal_paper_doi 10.1021/ic0486872
_journal_volume 44
_journal_year 2005
_chemical_formula_sum 'C57 H71 Mn3 N10 O11'
_chemical_formula_weight 1237.06
_chemical_name_systematic
; 

 ? 

;
_space_group_IT_number 88
_symmetry_cell_setting tetragonal
_symmetry_space_group_name_Hall '-I 4ad'
_symmetry_space_group_name_H-M 'I 41/a :2'
_atom_sites_solution_hydrogens geom
_atom_sites_solution_primary direct
_atom_sites_solution_secondary difmap
_audit_creation_method SHELXL-97
_cell_angle_alpha 90.00
_cell_angle_beta 90.00
_cell_angle_gamma 90.00
_cell_formula_units_Z 16
_cell_length_a 40.852(2)
_cell_length_b 40.852(2)
_cell_length_c 17.4393(12)
_cell_measurement_reflns_used 1024
_cell_measurement_temperature 173(2)
_cell_measurement_theta_max 28.33
_cell_measurement_theta_min 1.00
_cell_volume 29104(3)
_computing_cell_refinement 'Bruker SAINT'
_computing_data_collection 'Bruker SMART'
_computing_data_reduction 'Bruker SAINT'
_computing_molecular_graphics ORTEP3
_computing_publication_material WinGX
_computing_structure_refinement 'Bruker SHELXTL'
_computing_structure_solution 'Bruker SHELXTL'
_diffrn_ambient_temperature 173(2)
_diffrn_measured_fraction_theta_full 0.971
_diffrn_measured_fraction_theta_max 0.971
_diffrn_measurement_device_type 'CCD area detector'
_diffrn_measurement_method 'phi and omega scans'
_diffrn_radiation_monochromator graphite
_diffrn_radiation_source 'fine-focus sealed tube'
_diffrn_radiation_type MoK\a
_diffrn_radiation_wavelength 0.71073
_diffrn_reflns_av_R_equivalents 0.1223
_diffrn_reflns_av_sigmaI/netI 0.1564
_diffrn_reflns_limit_h_max 54
_diffrn_reflns_limit_h_min -44
_diffrn_reflns_limit_k_max 45
_diffrn_reflns_limit_k_min -54
_diffrn_reflns_limit_l_max 17
_diffrn_reflns_limit_l_min -23
_diffrn_reflns_number 89226
_diffrn_reflns_theta_full 28.33
_diffrn_reflns_theta_max 28.33
_diffrn_reflns_theta_min 1.00
_diffrn_standards_decay_% <2.0
_exptl_absorpt_coefficient_mu 0.567
_exptl_absorpt_correction_T_max 0.7845
_exptl_absorpt_correction_T_min 0.7201
_exptl_absorpt_correction_type multi-scan
_exptl_absorpt_process_details 'Bruker SADABS'
_exptl_crystal_colour 'dark brown'
_exptl_crystal_density_diffrn 1.129
_exptl_crystal_density_method 'not measured'
_exptl_crystal_description prism
_exptl_crystal_F_000 10336
_exptl_crystal_size_max 0.62
_exptl_crystal_size_mid 0.60
_exptl_crystal_size_min 0.45
_refine_diff_density_max 0.489
_refine_diff_density_min -0.273
_refine_diff_density_rms 0.072
_refine_ls_extinction_method none
_refine_ls_goodness_of_fit_ref 0.843
_refine_ls_hydrogen_treatment mixed
_refine_ls_matrix_type full
_refine_ls_number_parameters 737
_refine_ls_number_reflns 17633
_refine_ls_number_restraints 1
_refine_ls_restrained_S_all 0.844
_refine_ls_R_factor_all 0.1700
_refine_ls_R_factor_gt 0.0680
_refine_ls_shift/su_max 2.779
_refine_ls_shift/su_mean 0.045
_refine_ls_structure_factor_coef Fsqd
_refine_ls_weighting_details 'calc w=1/[\s^2^(Fo^2^)+(0.0769P)^2^+0.0000P] where P=(Fo^2^+2Fc^2^)/3'
_refine_ls_weighting_scheme calc
_refine_ls_wR_factor_gt 0.1471
_refine_ls_wR_factor_ref 0.1722
_reflns_number_gt 6874
_reflns_number_total 17633
_reflns_threshold_expression >2sigma(I)
_cod_data_source_file ic0486872si20040917_062524_16.cif
_cod_data_source_block complex25
_cod_depositor_comments
;
The following automatic conversions were performed:
'_symmetry_cell_setting' value 'Tetragonal' changed to 'tetragonal'
according to '/home/saulius/struct/CIF-dictionaries/cif_core.dic'
dictionary named 'cif_core.dic' version 2.4.1 from
2010-06-29.

'_exptl_absorpt_correction_type' value 'Multi-scan' changed
to 'multi-scan' according to
'/home/saulius/struct/CIF-dictionaries/cif_core.dic' dictionary named
'cif_core.dic' version 2.4.1 from 2010-06-29.

Automatic conversion script
Id: cif_fix_enum 1527 2010-12-29 10:47:43Z saulius 
;
_cod_original_cell_volume 29105(3)
_cod_original_sg_symbol_H-M 'I 41/a'
_cod_database_code 4300929

loop_
_symmetry_equiv_pos_as_xyz
'x, y, z'
'-x+1/2, -y, z+1/2'
'-y+3/4, x+1/4, z+1/4'
'y+3/4, -x+3/4, z+3/4'
'x+1/2, y+1/2, z+1/2'
'-x+1, -y+1/2, z+1'
'-y+5/4, x+3/4, z+3/4'
'y+5/4, -x+5/4, z+5/4'
'-x, -y, -z'
'x-1/2, y, -z-1/2'
'y-3/4, -x-1/4, -z-1/4'
'-y-3/4, x-3/4, -z-3/4'
'-x+1/2, -y+1/2, -z+1/2'
'x, y+1/2, -z'
'y-1/4, -x+1/4, -z+1/4'
'-y-1/4, x-1/4, -z-1/4'

loop_
_atom_site_label
_atom_site_type_symbol
_atom_site_fract_x
_atom_site_fract_y
_atom_site_fract_z
_atom_site_U_iso_or_equiv
_atom_site_adp_type
_atom_site_occupancy
_atom_site_symmetry_multiplicity
_atom_site_calc_flag
_atom_site_refinement_flags
_atom_site_disorder_assembly
_atom_site_disorder_group
Mn1A Mn 0.220096(14) 0.863435(15) 0.27463(4) 0.04095(18) Uani 1 1 d . . .
O1A O 0.24202(7) 0.89891(6) 0.31533(17) 0.0482(7) Uani 1 1 d . . .
O2A O 0.29815(7) 0.86826(6) 0.12160(17) 0.0458(7) Uani 1 1 d . . .
O3A O 0.20236(6) 0.82631(6) 0.22063(17) 0.0449(7) Uani 1 1 d . . .
N1A N 0.25473(8) 0.85679(7) 0.20011(19) 0.0389(8) Uani 1 1 d . . .
N2A N 0.25052(8) 0.82854(8) 0.1528(2) 0.0433(9) Uani 1 1 d . . .
N3A N 0.19231(8) 0.89592(8) 0.1900(2) 0.0471(9) Uani 1 1 d . . .
C1A C 0.26682(10) 0.91641(10) 0.2853(3) 0.0421(10) Uani 1 1 d . . .
C2A C 0.27435(11) 0.94610(11) 0.3204(3) 0.0562(13) Uani 1 1 d . . .
H2A H 0.2625 0.9526 0.3634 0.067 Uiso 1 1 calc R . .
C3A C 0.29873(12) 0.96595(11) 0.2933(3) 0.0605(13) Uani 1 1 d . . .
H3A H 0.3032 0.9857 0.3177 0.073 Uiso 1 1 calc R . .
C4A C 0.31679(11) 0.95668(11) 0.2296(3) 0.0511(12) Uani 1 1 d . . .
H4A H 0.3333 0.9701 0.2106 0.061 Uiso 1 1 calc R . .
C5A C 0.30978(10) 0.92744(10) 0.1952(3) 0.0452(11) Uani 1 1 d . . .
H5A H 0.3221 0.9210 0.1530 0.054 Uiso 1 1 calc R . .
C6A C 0.28504(9) 0.90703(9) 0.2205(2) 0.0390(10) Uani 1 1 d . . .
C7A C 0.27942(10) 0.87597(9) 0.1783(2) 0.0379(10) Uani 1 1 d . . .
C8A C 0.22235(10) 0.81480(10) 0.1687(3) 0.0438(11) Uani 1 1 d . . .
C9A C 0.21123(11) 0.78614(11) 0.1220(3) 0.0605(14) Uani 1 1 d . . .
H9A1 H 0.2028 0.7693 0.1558 0.073 Uiso 1 1 calc R . .
H9A2 H 0.2298 0.7771 0.0944 0.073 Uiso 1 1 calc R . .
C10A C 0.18429(15) 0.79616(14) 0.0638(4) 0.101(2) Uani 1 1 d . . .
H10A H 0.1672 0.8082 0.0902 0.121 Uiso 1 1 calc R . .
H10B H 0.1936 0.8103 0.0249 0.121 Uiso 1 1 calc R . .
C11A C 0.1698(3) 0.7661(3) 0.0262(6) 0.213(7) Uani 1 1 d . . .
H11A H 0.1841 0.7477 0.0375 0.256 Uiso 1 1 calc R . .
H11B H 0.1489 0.7616 0.0505 0.256 Uiso 1 1 calc R . .
C12A C 0.1658(5) 0.7666(3) -0.0368(8) 0.297(10) Uani 1 1 d . . .
H12A H 0.1870 0.7688 -0.0609 0.356 Uiso 1 1 calc R . .
H12B H 0.1537 0.7864 -0.0483 0.356 Uiso 1 1 calc R . .
C13A C 0.1467(3) 0.7361(3) -0.0789(8) 0.300(9) Uani 1 1 d . . .
H13A H 0.1327 0.7254 -0.0426 0.449 Uiso 1 1 calc R . .
H13B H 0.1625 0.7208 -0.0982 0.449 Uiso 1 1 calc R . .
H13C H 0.1338 0.7444 -0.1207 0.449 Uiso 1 1 calc R . .
C14A C 0.19523(12) 0.89146(12) 0.1146(3) 0.0623(14) Uani 1 1 d . . .
H14A H 0.2098 0.8756 0.0972 0.075 Uiso 1 1 calc R . .
C15A C 0.17790(13) 0.90900(13) 0.0617(3) 0.0819(18) Uani 1 1 d . . .
H15A H 0.1802 0.9046 0.0096 0.098 Uiso 1 1 calc R . .
C16A C 0.15656(14) 0.93384(15) 0.0867(3) 0.0831(18) Uani 1 1 d . . .
C17A C 0.15423(12) 0.93905(12) 0.1638(3) 0.0658(15) Uani 1 1 d . . .
H17A H 0.1407 0.9556 0.1824 0.079 Uiso 1 1 calc R . .
C18A C 0.17185(10) 0.91985(11) 0.2142(3) 0.0530(12) Uani 1 1 d . . .
H18A H 0.1696 0.9235 0.2666 0.064 Uiso 1 1 calc R . .
C19A C 0.1357(2) 0.95450(19) 0.0317(4) 0.140(3) Uani 1 1 d . . .
H19A H 0.1129 0.9495 0.0415 0.168 Uiso 1 1 calc R . .
H19B H 0.1390 0.9774 0.0446 0.168 Uiso 1 1 calc R . .
Mn1B Mn 0.290901(15) 0.826842(14) 0.06611(4) 0.04204(18) Uani 1 1 d . . .
O1B O 0.26362(7) 0.84465(7) -0.00868(19) 0.0533(8) Uani 1 1 d . . .
O2B O 0.27544(7) 0.74446(7) -0.06844(16) 0.0479(7) Uani 1 1 d . . .
O3B O 0.31738(6) 0.80171(6) 0.13671(16) 0.0428(7) Uani 1 1 d . . .
O4B O 0.33597(8) 0.83877(7) -0.00192(19) 0.0569(9) Uani 1 1 d . . .
N1B N 0.28653(7) 0.78387(7) 0.0201(2) 0.0368(8) Uani 1 1 d . . .
N2B N 0.30222(8) 0.75838(7) 0.0616(2) 0.0387(8) Uani 1 1 d . . .
N3B N 0.39042(10) 0.84949(11) -0.0082(3) 0.0776(14) Uani 1 1 d . . .
C1B C 0.25067(10) 0.83107(11) -0.0706(3) 0.0493(12) Uani 1 1 d . . .
C2B C 0.23075(12) 0.85077(13) -0.1165(3) 0.0662(15) Uani 1 1 d . . .
H2B H 0.2260 0.8721 -0.1013 0.079 Uiso 1 1 calc R . .
C3B C 0.21805(13) 0.83884(16) -0.1840(4) 0.0824(18) Uani 1 1 d . . .
H3B H 0.2053 0.8526 -0.2140 0.099 Uiso 1 1 calc R . .
C4B C 0.22358(14) 0.80656(15) -0.2094(3) 0.0827(18) Uani 1 1 d . . .
H4B H 0.2152 0.7989 -0.2557 0.099 Uiso 1 1 calc R . .
C5B C 0.24214(12) 0.78684(12) -0.1620(3) 0.0649(14) Uani 1 1 d . . .
H5B H 0.2457 0.7652 -0.1765 0.078 Uiso 1 1 calc R . .
C6B C 0.25583(10) 0.79792(11) -0.0929(3) 0.0487(12) Uani 1 1 d . . .
C7B C 0.27345(10) 0.77442(10) -0.0455(3) 0.0420(10) Uani 1 1 d . . .
C8B C 0.31688(10) 0.77025(10) 0.1214(3) 0.0417(10) Uani 1 1 d . . .
C9B C 0.33442(11) 0.74764(10) 0.1766(3) 0.0510(12) Uani 1 1 d . . .
H9B1 H 0.3246 0.7496 0.2270 0.061 Uiso 1 1 calc R . .
H9B2 H 0.3317 0.7252 0.1597 0.061 Uiso 1 1 calc R . .
C10B C 0.37059(12) 0.75536(11) 0.1822(3) 0.0690(16) Uani 1 1 d . . .
H10C H 0.3802 0.7419 0.2221 0.083 Uiso 1 1 calc R . .
H10D H 0.3732 0.7781 0.1971 0.083 Uiso 1 1 calc R . .
C11B C 0.38894(12) 0.74951(14) 0.1075(4) 0.0827(18) Uani 1 1 d . . .
H11C H 0.3805 0.7642 0.0686 0.099 Uiso 1 1 calc R . .
H11D H 0.3849 0.7273 0.0905 0.099 Uiso 1 1 calc R . .
C12B C 0.42596(15) 0.75478(17) 0.1153(5) 0.123(3) Uani 1 1 d . . .
H12C H 0.4301 0.7771 0.1315 0.148 Uiso 1 1 calc R . .
H12D H 0.4344 0.7403 0.1545 0.148 Uiso 1 1 calc R . .
C13B C 0.44398(17) 0.7484(2) 0.0402(5) 0.163(4) Uani 1 1 d . . .
H13D H 0.4355 0.7626 0.0010 0.244 Uiso 1 1 calc R . .
H13E H 0.4409 0.7260 0.0252 0.244 Uiso 1 1 calc R . .
H13F H 0.4669 0.7526 0.0471 0.244 Uiso 1 1 calc R . .
C14B C 0.36331(13) 0.83930(11) 0.0257(3) 0.0629(14) Uani 1 1 d . . .
H14B H 0.3654 0.8318 0.0758 0.075 Uiso 1 1 calc R . .
C15B C 0.38952(16) 0.86174(16) -0.0840(5) 0.121(3) Uani 1 1 d . . .
H15B H 0.4022 0.8478 -0.1169 0.181 Uiso 1 1 calc R . .
H15C H 0.3985 0.8835 -0.0850 0.181 Uiso 1 1 calc R . .
H15D H 0.3673 0.8623 -0.1017 0.181 Uiso 1 1 calc R . .
C16B C 0.42158(13) 0.85086(18) 0.0287(5) 0.133(3) Uani 1 1 d . . .
H16A H 0.4286 0.8732 0.0324 0.200 Uiso 1 1 calc R . .
H16B H 0.4372 0.8387 -0.0008 0.200 Uiso 1 1 calc R . .
H16C H 0.4199 0.8416 0.0791 0.200 Uiso 1 1 calc R . .
Mn1C Mn 0.288047(15) 0.710062(14) 0.00652(4) 0.04073(18) Uani 1 1 d . . .
O1C O 0.32963(7) 0.70160(7) -0.03259(17) 0.0496(8) Uani 1 1 d . . .
O2C O 0.31689(6) 0.63483(6) 0.15197(16) 0.0429(7) Uani 1 1 d . . .
O3C O 0.24640(6) 0.71324(6) 0.05902(16) 0.0410(7) Uani 1 1 d . . .
N1C N 0.29376(8) 0.67606(8) 0.08331(19) 0.0386(8) Uani 1 1 d . . .
N2C N 0.26640(8) 0.67190(8) 0.1323(2) 0.0399(8) Uani 1 1 d . . .
N3C N 0.26176(10) 0.67583(9) -0.0771(2) 0.0554(10) Uani 1 1 d . . .
C1C C 0.35032(10) 0.67756(10) -0.0153(3) 0.0463(11) Uani 1 1 d . . .
C2C C 0.37844(12) 0.67523(11) -0.0616(3) 0.0620(14) Uani 1 1 d . . .
H2C H 0.3817 0.6903 -0.1007 0.074 Uiso 1 1 calc R . .
C3C C 0.40136(13) 0.65076(13) -0.0496(3) 0.0724(16) Uani 1 1 d . . .
H3C H 0.4197 0.6495 -0.0810 0.087 Uiso 1 1 calc R . .
C4C C 0.39710(11) 0.62809(12) 0.0089(3) 0.0648(15) Uani 1 1 d . . .
H4C H 0.4123 0.6115 0.0168 0.078 Uiso 1 1 calc R . .
C5C C 0.36983(10) 0.63071(10) 0.0548(3) 0.0527(12) Uani 1 1 d . . .
H5C H 0.3669 0.6156 0.0941 0.063 Uiso 1 1 calc R . .
C6C C 0.34618(10) 0.65536(9) 0.0446(2) 0.0395(10) Uani 1 1 d . . .
C7C C 0.31771(10) 0.65539(9) 0.0964(2) 0.0376(10) Uani 1 1 d . . .
C8C C 0.24329(10) 0.69192(10) 0.1138(2) 0.0406(10) Uani 1 1 d . . .
C9C C 0.21060(10) 0.69059(11) 0.1535(3) 0.0523(12) Uani 1 1 d . . .
H9C1 H 0.2041 0.7125 0.1685 0.063 Uiso 1 1 calc R . .
H9C2 H 0.2124 0.6774 0.1995 0.063 Uiso 1 1 calc R . .
C10C C 0.18451(11) 0.67602(14) 0.1011(3) 0.0783(18) Uani 1 1 d . . .
H10E H 0.1632 0.6788 0.1248 0.094 Uiso 1 1 calc R . .
H10F H 0.1844 0.6879 0.0530 0.094 Uiso 1 1 calc R . .
C11C C 0.18987(14) 0.63989(14) 0.0846(4) 0.094(2) Uani 1 1 d . . .
H11E H 0.1903 0.6282 0.1330 0.113 Uiso 1 1 calc R . .
H11F H 0.2112 0.6373 0.0609 0.113 Uiso 1 1 calc R . .
C12C C 0.16418(15) 0.62400(17) 0.0328(4) 0.112(2) Uani 1 1 d . . .
H12E H 0.1428 0.6269 0.0558 0.134 Uiso 1 1 calc R . .
H12F H 0.1641 0.6352 -0.0162 0.134 Uiso 1 1 calc R . .
C13C C 0.1698(2) 0.5881(2) 0.0192(6) 0.199(5) Uani 1 1 d . . .
H13G H 0.1926 0.5842 0.0106 0.299 Uiso 1 1 calc R . .
H13H H 0.1575 0.5812 -0.0250 0.299 Uiso 1 1 calc R . .
H13I H 0.1627 0.5759 0.0632 0.299 Uiso 1 1 calc R . .
C14C C 0.23199(14) 0.68413(13) -0.0998(3) 0.0728(16) Uani 1 1 d . . .
H14C H 0.2241 0.7047 -0.0868 0.087 Uiso 1 1 calc R . .
C15C C 0.21225(15) 0.66359(16) -0.1416(4) 0.092(2) Uani 1 1 d . . .
H15E H 0.1918 0.6707 -0.1580 0.111 Uiso 1 1 calc R . .
C16C C 0.22277(17) 0.63226(15) -0.1594(4) 0.0891(19) Uani 1 1 d . . .
C17C C 0.25363(17) 0.62449(13) -0.1368(3) 0.0883(19) Uani 1 1 d . . .
H17C H 0.2622 0.6042 -0.1498 0.106 Uiso 1 1 calc R . .
C18C C 0.27242(13) 0.64606(12) -0.0952(3) 0.0653(14) Uani 1 1 d . . .
H18C H 0.2932 0.6396 -0.0792 0.078 Uiso 1 1 calc R . .
C19C C 0.2010(2) 0.60887(16) -0.2035(4) 0.130(3) Uani 1 1 d . . .
H19C H 0.2070 0.5865 -0.1914 0.156 Uiso 1 1 calc R . .
H19D H 0.1784 0.6122 -0.1886 0.156 Uiso 1 1 calc R . .
O1D O 0.4068(5) 0.7438(5) 0.7428(14) 0.523(13) Uani 1 1 d . . .
N1D N 0.3663(4) 0.7601(3) 0.8366(9) 0.243(6) Uani 1 1 d . . .
C1D C 0.4029(6) 0.7717(7) 0.8146(16) 0.47(2) Uani 1 1 d D . .
H1D H 0.4168 0.7877 0.8341 0.560 Uiso 1 1 calc R . .
C2D C 0.3346(4) 0.7484(4) 0.7903(8) 0.316(10) Uani 1 1 d . . .
H2D1 H 0.3219 0.7340 0.8218 0.474 Uiso 1 1 calc R . .
H2D2 H 0.3413 0.7371 0.7446 0.474 Uiso 1 1 calc R . .
H2D3 H 0.3217 0.7671 0.7765 0.474 Uiso 1 1 calc R . .
C3D C 0.3581(5) 0.7789(3) 0.8736(13) 0.367(18) Uani 1 1 d D . .
H3D1 H 0.3438 0.7934 0.8459 0.551 Uiso 1 1 calc R . .
H3D2 H 0.3765 0.7909 0.8928 0.551 Uiso 1 1 calc R . .
H3D3 H 0.3463 0.7693 0.9157 0.551 Uiso 1 1 calc R . .

loop_
_atom_site_aniso_label
_atom_site_aniso_U_11
_atom_site_aniso_U_22
_atom_site_aniso_U_33
_atom_site_aniso_U_23
_atom_site_aniso_U_13
_atom_site_aniso_U_12
Mn1A 0.0381(4) 0.0399(4) 0.0449(4) 0.0032(3) 0.0032(3) 0.0024(3)
O1A 0.0483(18) 0.0453(17) 0.051(2) 0.0003(15) 0.0094(15) 0.0000(14)
O2A 0.0461(17) 0.0367(16) 0.055(2) 0.0007(14) 0.0121(15) -0.0034(13)
O3A 0.0337(15) 0.0511(18) 0.050(2) -0.0030(15) 0.0084(14) -0.0049(13)
N1A 0.0396(19) 0.0319(18) 0.045(2) 0.0014(16) 0.0019(16) 0.0008(15)
N2A 0.040(2) 0.035(2) 0.055(2) 0.0018(18) 0.0033(17) -0.0022(16)
N3A 0.041(2) 0.054(2) 0.046(3) 0.0033(19) 0.0024(18) 0.0111(17)
C1A 0.039(2) 0.044(3) 0.043(3) 0.005(2) 0.002(2) 0.000(2)
C2A 0.065(3) 0.049(3) 0.055(3) -0.009(2) 0.011(3) -0.010(2)
C3A 0.067(3) 0.048(3) 0.066(4) -0.006(3) 0.004(3) -0.017(2)
C4A 0.049(3) 0.051(3) 0.053(3) 0.001(2) 0.002(2) -0.012(2)
C5A 0.042(2) 0.041(3) 0.052(3) 0.003(2) 0.003(2) -0.003(2)
C6A 0.037(2) 0.038(2) 0.043(3) 0.008(2) -0.004(2) -0.0032(18)
C7A 0.041(2) 0.034(2) 0.039(3) 0.010(2) 0.004(2) 0.0007(19)
C8A 0.043(3) 0.038(2) 0.050(3) 0.005(2) -0.003(2) 0.000(2)
C9A 0.056(3) 0.048(3) 0.078(4) -0.013(3) 0.015(3) -0.015(2)
C10A 0.094(5) 0.088(4) 0.120(6) -0.041(4) -0.030(4) -0.019(4)
C11A 0.312(15) 0.167(10) 0.161(11) -0.058(9) -0.147(12) 0.010(9)
C12A 0.48(3) 0.218(13) 0.187(14) -0.042(13) 0.042(17) -0.217(16)
C13A 0.382(18) 0.170(10) 0.346(18) -0.108(11) -0.234(15) 0.011(10)
C14A 0.065(3) 0.071(3) 0.050(3) 0.005(3) 0.001(3) 0.029(3)
C15A 0.098(4) 0.103(4) 0.045(3) -0.004(3) -0.007(3) 0.054(4)
C16A 0.086(4) 0.112(5) 0.051(4) 0.013(3) 0.003(3) 0.049(4)
C17A 0.064(3) 0.086(4) 0.047(3) 0.011(3) 0.009(3) 0.039(3)
C18A 0.052(3) 0.058(3) 0.050(3) 0.007(2) 0.003(2) 0.009(2)
C19A 0.193(8) 0.175(7) 0.053(4) -0.003(5) -0.016(5) 0.137(6)
Mn1B 0.0407(4) 0.0345(4) 0.0509(4) 0.0016(3) 0.0051(3) -0.0004(3)
O1B 0.0570(19) 0.0402(17) 0.063(2) 0.0047(16) -0.0053(17) 0.0021(14)
O2B 0.0627(19) 0.0427(17) 0.0383(18) 0.0023(14) -0.0042(15) -0.0006(14)
O3B 0.0430(17) 0.0328(16) 0.053(2) -0.0072(14) 0.0019(14) -0.0039(13)
O4B 0.050(2) 0.0483(18) 0.072(3) -0.0010(17) 0.0135(18) -0.0048(15)
N1B 0.0369(19) 0.0336(18) 0.040(2) 0.0080(16) 0.0030(16) 0.0004(15)
N2B 0.0394(19) 0.0369(19) 0.040(2) 0.0025(17) -0.0035(17) 0.0007(15)
N3B 0.057(3) 0.070(3) 0.106(4) -0.014(3) 0.030(3) -0.010(2)
C1B 0.045(3) 0.051(3) 0.052(3) 0.014(2) -0.002(2) -0.001(2)
C2B 0.062(3) 0.060(3) 0.077(4) 0.017(3) -0.013(3) -0.003(3)
C3B 0.069(4) 0.087(5) 0.091(5) 0.042(4) -0.017(4) 0.006(3)
C4B 0.094(4) 0.093(5) 0.061(4) 0.019(4) -0.021(3) 0.003(4)
C5B 0.082(4) 0.061(3) 0.052(3) 0.011(3) -0.010(3) 0.000(3)
C6B 0.050(3) 0.054(3) 0.041(3) 0.013(2) -0.006(2) -0.007(2)
C7B 0.045(3) 0.041(3) 0.040(3) 0.004(2) 0.004(2) -0.004(2)
C8B 0.037(2) 0.047(3) 0.041(3) -0.002(2) 0.003(2) 0.001(2)
C9B 0.063(3) 0.043(3) 0.047(3) -0.002(2) -0.011(2) 0.003(2)
C10B 0.061(3) 0.044(3) 0.102(5) 0.002(3) -0.036(3) 0.005(2)
C11B 0.054(3) 0.074(4) 0.120(6) -0.005(4) 0.003(4) 0.004(3)
C12B 0.063(4) 0.105(5) 0.201(9) 0.003(6) -0.005(5) 0.000(4)
C13B 0.082(5) 0.196(9) 0.210(11) 0.006(8) 0.037(6) 0.015(6)
C14B 0.054(3) 0.062(3) 0.073(4) -0.007(3) 0.016(3) -0.007(3)
C15B 0.095(5) 0.098(5) 0.169(8) 0.030(5) 0.069(5) 0.007(4)
C16B 0.043(4) 0.163(7) 0.194(8) -0.058(6) 0.023(4) -0.030(4)
Mn1C 0.0463(4) 0.0362(4) 0.0397(4) -0.0003(3) 0.0023(3) -0.0007(3)
O1C 0.0518(18) 0.0424(17) 0.055(2) 0.0015(15) 0.0160(15) 0.0022(14)
O2C 0.0367(16) 0.0442(17) 0.0479(19) 0.0015(15) 0.0023(14) 0.0055(13)
O3C 0.0444(16) 0.0377(16) 0.0408(18) 0.0024(14) 0.0011(14) 0.0073(12)
N1C 0.0344(19) 0.0382(19) 0.043(2) -0.0003(16) 0.0024(16) 0.0021(15)
N2C 0.0347(19) 0.041(2) 0.044(2) 0.0066(17) 0.0019(17) 0.0004(16)
N3C 0.067(3) 0.051(2) 0.048(3) -0.010(2) -0.009(2) -0.001(2)
C1C 0.046(3) 0.039(2) 0.054(3) -0.006(2) 0.011(2) -0.001(2)
C2C 0.066(3) 0.051(3) 0.069(4) -0.002(3) 0.029(3) 0.000(3)
C3C 0.067(4) 0.066(3) 0.084(4) 0.000(3) 0.038(3) 0.008(3)
C4C 0.043(3) 0.061(3) 0.090(4) 0.000(3) 0.020(3) 0.005(2)
C5C 0.042(3) 0.046(3) 0.069(4) 0.004(2) 0.012(2) -0.005(2)
C6C 0.038(2) 0.035(2) 0.046(3) -0.004(2) 0.009(2) -0.0049(18)
C7C 0.040(2) 0.029(2) 0.044(3) -0.003(2) -0.003(2) -0.0044(18)
C8C 0.042(3) 0.038(2) 0.041(3) 0.004(2) 0.001(2) 0.001(2)
C9C 0.039(3) 0.057(3) 0.061(3) 0.019(2) 0.010(2) 0.009(2)
C10C 0.040(3) 0.098(5) 0.097(5) 0.043(4) 0.001(3) 0.000(3)
C11C 0.077(4) 0.090(5) 0.114(6) 0.028(4) -0.032(4) -0.023(3)
C12C 0.086(5) 0.124(6) 0.126(6) 0.031(5) -0.039(4) -0.045(4)
C13C 0.219(10) 0.116(7) 0.263(13) 0.035(7) -0.127(9) -0.091(7)
C14C 0.081(4) 0.073(4) 0.065(4) -0.024(3) -0.008(3) -0.007(3)
C15C 0.094(5) 0.094(5) 0.090(5) -0.021(4) -0.038(4) -0.002(4)
C16C 0.108(5) 0.071(4) 0.088(5) -0.008(4) -0.038(4) -0.017(4)
C17C 0.130(6) 0.056(4) 0.079(4) -0.020(3) -0.036(4) 0.006(4)
C18C 0.093(4) 0.048(3) 0.055(3) -0.014(3) -0.019(3) 0.000(3)
C19C 0.185(8) 0.091(5) 0.115(7) -0.015(5) -0.078(6) -0.041(5)
O1D 0.45(2) 0.50(3) 0.61(4) -0.03(2) -0.19(3) 0.069(19)
N1D 0.337(19) 0.130(9) 0.262(16) 0.043(9) -0.033(15) -0.030(11)
C1D 0.33(3) 0.56(5) 0.51(5) -0.16(3) 0.18(3) -0.12(3)
C2D 0.246(16) 0.53(3) 0.175(14) -0.035(16) 0.041(12) -0.124(17)
C3D 0.40(3) 0.155(13) 0.55(4) -0.183(18) 0.21(2) -0.100(15)

loop_
_atom_type_symbol
_atom_type_description
_atom_type_scat_dispersion_real
_atom_type_scat_dispersion_imag
_atom_type_scat_source
C C 0.0033 0.0016 'International Tables Vol C Tables 4.2.6.8 and 6.1.1.4'
H H 0.0000 0.0000 'International Tables Vol C Tables 4.2.6.8 and 6.1.1.4'
N N 0.0061 0.0033 'International Tables Vol C Tables 4.2.6.8 and 6.1.1.4'
O O 0.0106 0.0060 'International Tables Vol C Tables 4.2.6.8 and 6.1.1.4'
Mn Mn 0.3368 0.7283 'International Tables Vol C Tables 4.2.6.8 and 6.1.1.4'

loop_
_geom_angle_atom_site_label_1
_geom_angle_atom_site_label_2
_geom_angle_atom_site_label_3
_geom_angle
_geom_angle_site_symmetry_1
_geom_angle_site_symmetry_3
_geom_angle_publ_flag
O1A Mn1A O3A 171.34(12) . . ?
O1A Mn1A N1A 90.78(13) . . ?
O3A Mn1A N1A 80.59(13) . . ?
O1A Mn1A O2C 95.36(12) . 13_565 ?
O3A Mn1A O2C 93.28(11) . 13_565 ?
N1A Mn1A O2C 173.59(12) . 13_565 ?
O1A Mn1A N2C 96.18(13) . 13_565 ?
O3A Mn1A N2C 86.53(12) . 13_565 ?
N1A Mn1A N2C 102.45(13) . 13_565 ?
O2C Mn1A N2C 75.10(12) 13_565 13_565 ?
O1A Mn1A N3A 91.92(13) . . ?
O3A Mn1A N3A 87.40(13) . . ?
N1A Mn1A N3A 90.61(13) . . ?
O2C Mn1A N3A 91.03(12) 13_565 . ?
N2C Mn1A N3A 164.49(12) 13_565 . ?
C1A O1A Mn1A 129.2(3) . . ?
C7A O2A Mn1B 119.8(2) . . ?
C8A O3A Mn1A 112.8(2) . . ?
C7A N1A N2A 113.6(3) . . ?
C7A N1A Mn1A 131.4(3) . . ?
N2A N1A Mn1A 114.3(2) . . ?
C8A N2A N1A 109.2(3) . . ?
C8A N2A Mn1B 141.0(3) . . ?
N1A N2A Mn1B 109.1(2) . . ?
C14A N3A C18A 117.5(4) . . ?
C14A N3A Mn1A 120.9(3) . . ?
C18A N3A Mn1A 121.6(3) . . ?
O1A C1A C2A 117.2(4) . . ?
O1A C1A C6A 124.5(4) . . ?
C2A C1A C6A 118.3(4) . . ?
C3A C2A C1A 121.6(4) . . ?
C2A C3A C4A 120.2(4) . . ?
C5A C4A C3A 118.6(4) . . ?
C4A C5A C6A 122.6(4) . . ?
C5A C6A C1A 118.6(4) . . ?
C5A C6A C7A 118.0(4) . . ?
C1A C6A C7A 123.3(4) . . ?
O2A C7A N1A 121.6(4) . . ?
O2A C7A C6A 119.8(4) . . ?
N1A C7A C6A 118.5(4) . . ?
O3A C8A N2A 122.8(4) . . ?
O3A C8A C9A 118.0(4) . . ?
N2A C8A C9A 119.1(4) . . ?
C8A C9A C10A 111.4(4) . . ?
C11A C10A C9A 110.2(6) . . ?
C12A C11A C10A 118.1(14) . . ?
C11A C12A C13A 119.9(14) . . ?
N3A C14A C15A 123.3(4) . . ?
C14A C15A C16A 119.3(5) . . ?
C17A C16A C15A 117.5(5) . . ?
C17A C16A C19A 119.4(5) . . ?
C15A C16A C19A 123.1(5) . . ?
C16A C17A C18A 120.2(5) . . ?
N3A C18A C17A 122.2(5) . . ?
C19C C19A C16A 117.9(5) 16_665 . ?
O1B Mn1B O3B 170.89(12) . . ?
O1B Mn1B N1B 90.48(14) . . ?
O3B Mn1B N1B 80.48(13) . . ?
O1B Mn1B O2A 95.64(12) . . ?
O3B Mn1B O2A 93.39(12) . . ?
N1B Mn1B O2A 173.86(13) . . ?
O1B Mn1B N2A 91.13(13) . . ?
O3B Mn1B N2A 89.93(12) . . ?
N1B Mn1B N2A 103.88(13) . . ?
O2A Mn1B N2A 75.68(12) . . ?
O1B Mn1B O4B 92.06(13) . . ?
O3B Mn1B O4B 89.59(12) . . ?
N1B Mn1B O4B 93.05(12) . . ?
O2A Mn1B O4B 87.13(11) . . ?
N2A Mn1B O4B 162.75(12) . . ?
C1B O1B Mn1B 130.3(3) . . ?
C7B O2B Mn1C 118.9(3) . . ?
C8B O3B Mn1B 112.4(3) . . ?
C14B O4B Mn1B 123.2(3) . . ?
C7B N1B N2B 114.2(3) . . ?
C7B N1B Mn1B 131.4(3) . . ?
N2B N1B Mn1B 114.2(2) . . ?
C8B N2B N1B 110.2(3) . . ?
C8B N2B Mn1C 141.6(3) . . ?
N1B N2B Mn1C 107.8(2) . . ?
C14B N3B C15B 120.5(5) . . ?
C14B N3B C16B 123.9(6) . . ?
C15B N3B C16B 115.5(5) . . ?
O1B C1B C2B 117.3(4) . . ?
O1B C1B C6B 124.1(4) . . ?
C2B C1B C6B 118.6(5) . . ?
C3B C2B C1B 120.4(5) . . ?
C2B C3B C4B 122.7(5) . . ?
C5B C4B C3B 116.4(5) . . ?
C4B C5B C6B 123.0(5) . . ?
C5B C6B C1B 118.8(4) . . ?
C5B C6B C7B 118.1(4) . . ?
C1B C6B C7B 123.1(4) . . ?
O2B C7B N1B 121.4(4) . . ?
O2B C7B C6B 118.7(4) . . ?
N1B C7B C6B 119.9(4) . . ?
N2B C8B O3B 122.5(4) . . ?
N2B C8B C9B 120.1(4) . . ?
O3B C8B C9B 117.4(4) . . ?
C10B C9B C8B 112.1(4) . . ?
C9B C10B C11B 113.1(4) . . ?
C10B C11B C12B 112.8(6) . . ?
C13B C12B C11B 112.1(7) . . ?
O4B C14B N3B 126.6(6) . . ?
O1C Mn1C O3C 170.66(12) . . ?
O1C Mn1C N1C 90.58(13) . . ?
O3C Mn1C N1C 80.08(12) . . ?
O1C Mn1C O2B 97.28(13) . . ?
O3C Mn1C O2B 92.05(11) . . ?
N1C Mn1C O2B 171.81(13) . . ?
O1C Mn1C N2B 94.80(12) . . ?
O3C Mn1C N2B 88.04(11) . . ?
N1C Mn1C N2B 107.41(13) . . ?
O2B Mn1C N2B 74.32(12) . . ?
O1C Mn1C N3C 94.65(14) . . ?
O3C Mn1C N3C 85.99(13) . . ?
N1C Mn1C N3C 93.37(14) . . ?
O2B Mn1C N3C 83.75(13) . . ?
N2B Mn1C N3C 157.03(13) . . ?
C1C O1C Mn1C 129.3(3) . . ?
C7C O2C Mn1A 119.0(2) . 13_565 ?
C8C O3C Mn1C 112.9(2) . . ?
C7C N1C N2C 114.0(3) . . ?
C7C N1C Mn1C 132.0(3) . . ?
N2C N1C Mn1C 114.0(2) . . ?
C8C N2C N1C 110.5(3) . . ?
C8C N2C Mn1A 140.3(3) . 13_565 ?
N1C N2C Mn1A 108.6(2) . 13_565 ?
C14C N3C C18C 117.7(4) . . ?
C14C N3C Mn1C 117.7(3) . . ?
C18C N3C Mn1C 123.8(3) . . ?
O1C C1C C6C 125.0(4) . . ?
O1C C1C C2C 116.0(4) . . ?
C6C C1C C2C 119.0(4) . . ?
C3C C2C C1C 120.9(5) . . ?
C2C C3C C4C 120.5(5) . . ?
C5C C4C C3C 118.5(5) . . ?
C4C C5C C6C 122.6(4) . . ?
C1C C6C C5C 118.5(4) . . ?
C1C C6C C7C 123.7(4) . . ?
C5C C6C C7C 117.8(4) . . ?
O2C C7C N1C 122.2(4) . . ?
O2C C7C C6C 118.9(4) . . ?
N1C C7C C6C 118.8(4) . . ?
N2C C8C O3C 122.5(4) . . ?
N2C C8C C9C 120.8(4) . . ?
O3C C8C C9C 116.7(4) . . ?
C8C C9C C10C 111.0(4) . . ?
C11C C10C C9C 113.0(4) . . ?
C10C C11C C12C 115.1(5) . . ?
C13C C12C C11C 113.8(6) . . ?
N3C C14C C15C 122.8(5) . . ?
C14C C15C C16C 120.1(6) . . ?
C17C C16C C15C 116.0(5) . . ?
C17C C16C C19C 123.0(6) . . ?
C15C C16C C19C 121.0(6) . . ?
C16C C17C C18C 121.4(5) . . ?
N3C C18C C17C 121.9(5) . . ?
C19A C19C C16C 109.7(6) 11_565 . ?
C3D N1D C2D 105(2) . . ?
C3D N1D C1D 103.1(18) . . ?
C2D N1D C1D 135.9(16) . . ?
N1D C1D O1D 94(2) . . ?

loop_
_geom_bond_atom_site_label_1
_geom_bond_atom_site_label_2
_geom_bond_distance
_geom_bond_site_symmetry_2
_geom_bond_publ_flag
Mn1A O1A 1.846(3) . ?
Mn1A O3A 1.927(3) . ?
Mn1A N1A 1.940(3) . ?
Mn1A O2C 1.982(3) 13_565 ?
Mn1A N2C 2.241(3) 13_565 ?
Mn1A N3A 2.287(3) . ?
O1A C1A 1.346(4) . ?
O2A C7A 1.289(4) . ?
O2A Mn1B 1.972(3) . ?
O3A C8A 1.307(5) . ?
N1A C7A 1.333(5) . ?
N1A N2A 1.429(4) . ?
N2A C8A 1.310(5) . ?
N2A Mn1B 2.238(3) . ?
N3A C14A 1.332(5) . ?
N3A C18A 1.354(5) . ?
C1A C2A 1.393(6) . ?
C1A C6A 1.406(6) . ?
C2A C3A 1.368(6) . ?
C3A C4A 1.387(6) . ?
C4A C5A 1.367(5) . ?
C5A C6A 1.383(5) . ?
C6A C7A 1.485(5) . ?
C8A C9A 1.497(6) . ?
C9A C10A 1.551(7) . ?
C10A C11A 1.514(10) . ?
C11A C12A 1.111(14) . ?
C12A C13A 1.643(13) . ?
C14A C15A 1.366(6) . ?
C15A C16A 1.407(7) . ?
C16A C17A 1.365(7) . ?
C16A C19A 1.536(7) . ?
C17A C18A 1.381(6) . ?
C19A C19C 1.389(9) 16_665 ?
Mn1B O1B 1.864(3) . ?
Mn1B O3B 1.934(3) . ?
Mn1B N1B 1.939(3) . ?
Mn1B O4B 2.244(3) . ?
O1B C1B 1.325(5) . ?
O2B C7B 1.290(5) . ?
O2B Mn1C 1.987(3) . ?
O3B C8B 1.313(5) . ?
O4B C14B 1.217(5) . ?
N1B C7B 1.320(5) . ?
N1B N2B 1.422(4) . ?
N2B C8B 1.296(5) . ?
N2B Mn1C 2.271(3) . ?
N3B C14B 1.323(6) . ?
N3B C15B 1.415(8) . ?
N3B C16B 1.427(7) . ?
C1B C2B 1.396(6) . ?
C1B C6B 1.424(6) . ?
C2B C3B 1.375(7) . ?
C3B C4B 1.410(7) . ?
C4B C5B 1.382(7) . ?
C5B C6B 1.404(6) . ?
C6B C7B 1.457(6) . ?
C8B C9B 1.515(6) . ?
C9B C10B 1.514(6) . ?
C10B C11B 1.522(7) . ?
C11B C12B 1.534(7) . ?
C12B C13B 1.525(10) . ?
Mn1C O1C 1.863(3) . ?
Mn1C O3C 1.937(3) . ?
Mn1C N1C 1.944(3) . ?
Mn1C N3C 2.289(4) . ?
O1C C1C 1.330(5) . ?
O2C C7C 1.283(5) . ?
O2C Mn1A 1.982(3) 13_565 ?
O3C C8C 1.299(5) . ?
N1C C7C 1.313(5) . ?
N1C N2C 1.417(4) . ?
N2C C8C 1.290(5) . ?
N2C Mn1A 2.241(3) 13_565 ?
N3C C14C 1.323(6) . ?
N3C C18C 1.330(5) . ?
C1C C6C 1.394(6) . ?
C1C C2C 1.407(6) . ?
C2C C3C 1.386(6) . ?
C3C C4C 1.388(7) . ?
C4C C5C 1.376(6) . ?
C5C C6C 1.407(5) . ?
C6C C7C 1.472(5) . ?
C8C C9C 1.505(5) . ?
C9C C10C 1.525(6) . ?
C10C C11C 1.519(7) . ?
C11C C12C 1.529(7) . ?
C12C C13C 1.503(9) . ?
C14C C15C 1.373(7) . ?
C15C C16C 1.385(8) . ?
C16C C17C 1.358(7) . ?
C16C C19C 1.515(7) . ?
C17C C18C 1.376(7) . ?
C19C C19A 1.389(9) 11_565 ?
O1D C1D 1.70(3) . ?
N1D C3D 1.059(17) . ?
N1D C2D 1.600(17) . ?
N1D C1D 1.61(2) . ?
